data_9015919
loop_
_publ_author_name
'Kirkpatrick, L.'
'Dickinson, R.'

_publ_section_title
;
 The crystal structure of sodium periodate
 _cod_database_code 1010624
;
_journal_name_full 'Journal of the American Chemical Society'
_journal_page_first 2327
_journal_page_last 2334
_journal_paper_doi 10.1021/ja01420a011
_journal_volume 48
_journal_year 1927
_chemical_formula_sum 'I Na'
_symmetry_space_group_name_H-M 'I 41/a'
_cell_angle_alpha 90
_cell_angle_beta 90
_cell_angle_gamma 90
_cell_length_a 5.322
_cell_length_b 5.322
_cell_length_c 11.93
_cell_formula_units_Z 4
_cell_volume 337.902
_database_code_amcsd 0017506
_exptl_crystal_density_diffrn 2.946
_cod_duplicate_entry 1010624
_cod_original_formula_sum 'Na I'
_cod_database_code 9015919
_amcsd_formula_title 'I Na O4'

loop_
_space_group_symop_operation_xyz
x,y,z
1/2+x,1/2+y,1/2+z
1/4+y,3/4-x,1/4-z
3/4+y,1/4-x,3/4-z
1/4-y,3/4+x,1/4+z
3/4-y,1/4+x,3/4+z
1/2+x,y,1/2-z
+x,1/2+y,-z
1/2-x,-y,1/2+z
-x,1/2-y,+z
1/4-y,1/4+x,3/4-z
3/4-y,3/4+x,1/4-z
1/4+y,1/4-x,3/4+z
3/4+y,3/4-x,1/4+z
-x,-y,-z
1/2-x,1/2-y,1/2-z

loop_
_atom_site_label
_atom_site_fract_x
_atom_site_fract_y
_atom_site_fract_z
Na1 0.00000 0.75000 0.12500
I1 0.00000 0.75000 0.62500

loop_
_cod_related_entry_id
_cod_related_entry_database
_cod_related_entry_code
1 AMCSD 0017506
